data_4344458
loop_
_publ_author_name
'Malischewski, Moritz'
'Bukovsky, Eric V.'
'Strauss, Steven H.'
'Seppelt, Konrad'

_publ_section_title
;
 Jahn-Teller Effect in the B12F12 Radical Anion and Energetic Preference
 of an Octahedral B6(BF2)6 Cluster Structure over an Icosahedral Structure
 for the Elusive Neutral B12F12.
;
_journal_issue 23
_journal_name_full 'Inorganic chemistry'
_journal_page_first 11563
_journal_page_last 11566
_journal_paper_doi 10.1021/acs.inorgchem.5b02256
_journal_volume 54
_journal_year 2015
_chemical_formula_moiety (cp2Co+)2B12F12(-)*1/2_C3H6O
_chemical_formula_sum 'C23 H20 B12 Co2 F12 O'
_chemical_formula_weight 787.97
_chemical_name_common dodecafluorido_dodecaboranate(-2)
_chemical_name_systematic
;
 Bis(cobaltocenium)_dodecafluorido_dodecaboranate_aceton
;
_space_group_IT_number 41
_symmetry_cell_setting orthorhombic
_symmetry_space_group_name_Hall 'A 2 -2ab'
_symmetry_space_group_name_H-M 'A e a 2'
_atom_sites_solution_hydrogens geom
_atom_sites_solution_primary direct
_atom_sites_solution_secondary difmap
_audit_creation_method SHELXL-97
_cell_angle_alpha 90.00
_cell_angle_beta 90.00
_cell_angle_gamma 90.00
_cell_formula_units_Z 8
_cell_length_a 19.60(2)
_cell_length_b 19.585(19)
_cell_length_c 16.583(10)
_cell_measurement_reflns_used 999
_cell_measurement_temperature 143(2)
_cell_measurement_theta_max 21.
_cell_measurement_theta_min 2.
_cell_volume 6366(10)
_computing_structure_refinement 'SHELXL-97 (Sheldrick, 2008)'
_diffrn_ambient_temperature 143(2)
_diffrn_measured_fraction_theta_full 0.914
_diffrn_measured_fraction_theta_max 0.914
_diffrn_measurement_device_type Bruker_CCD
_diffrn_measurement_method o,ega_scan
_diffrn_radiation_monochromator graphite
_diffrn_radiation_source 'fine-focus sealed tube'
_diffrn_radiation_type MoK\a
_diffrn_radiation_wavelength 0.71073
_diffrn_reflns_av_R_equivalents 0.0386
_diffrn_reflns_av_sigmaI/netI 0.0470
_diffrn_reflns_limit_h_max 27
_diffrn_reflns_limit_h_min -27
_diffrn_reflns_limit_k_max 27
_diffrn_reflns_limit_k_min -11
_diffrn_reflns_limit_l_max 20
_diffrn_reflns_limit_l_min -14
_diffrn_reflns_number 24750
_diffrn_reflns_theta_full 30.58
_diffrn_reflns_theta_max 30.58
_diffrn_reflns_theta_min 1.92
_diffrn_standards_decay_% none
_exptl_absorpt_coefficient_mu 1.134
_exptl_absorpt_correction_T_max 1.000
_exptl_absorpt_correction_T_min 0.740
_exptl_absorpt_correction_type multi-scan
_exptl_absorpt_process_details Bruker_2000_NT_Software_Reference_Manual
_exptl_crystal_colour brown
_exptl_crystal_density_diffrn 1.644
_exptl_crystal_density_method 'not measured'
_exptl_crystal_description cube
_exptl_crystal_F_000 3104
_exptl_crystal_size_max .4
_exptl_crystal_size_mid .3
_exptl_crystal_size_min .3
_refine_diff_density_max 0.962
_refine_diff_density_min -0.421
_refine_diff_density_rms 0.102
_refine_ls_abs_structure_details 'Flack H D (1983), Acta Cryst. A39, 876-881'
_refine_ls_abs_structure_Flack 0.01(2)
_refine_ls_extinction_method none
_refine_ls_goodness_of_fit_ref 1.083
_refine_ls_hydrogen_treatment mixed
_refine_ls_matrix_type full
_refine_ls_number_parameters 469
_refine_ls_number_reflns 8009
_refine_ls_number_restraints 1
_refine_ls_restrained_S_all 1.083
_refine_ls_R_factor_all 0.0753
_refine_ls_R_factor_gt 0.0554
_refine_ls_shift/su_max 0.000
_refine_ls_shift/su_mean 0.000
_refine_ls_structure_factor_coef Fsqd
_refine_ls_weighting_details 'calc w=1/[\s^2^(Fo^2^)+(0.0595P)^2^+22.1263P] where P=(Fo^2^+2Fc^2^)/3'
_refine_ls_weighting_scheme calc
_refine_ls_wR_factor_gt 0.1385
_refine_ls_wR_factor_ref 0.1511
_reflns_number_gt 6304
_reflns_number_total 8009
_reflns_threshold_expression >2\s(I)
_cod_data_source_file ic5b02256_si_003.cif
_cod_data_source_block cp2cobf
_cod_depositor_comments 'Adding full bibliography for 4344457--4344458.cif.'
_cod_original_cell_volume 6367(10)
_cod_original_sg_symbol_H-M Aba2
_cod_database_code 4344458

loop_
_symmetry_equiv_pos_as_xyz
'x, y, z'
'-x, -y, z'
'x+1/2, -y+1/2, z'
'-x+1/2, y+1/2, z'
'x, y+1/2, z+1/2'
'-x, -y+1/2, z+1/2'
'x+1/2, -y+1, z+1/2'
'-x+1/2, y+1, z+1/2'

loop_
_atom_site_label
_atom_site_type_symbol
_atom_site_fract_x
_atom_site_fract_y
_atom_site_fract_z
_atom_site_U_iso_or_equiv
_atom_site_adp_type
_atom_site_occupancy
_atom_site_symmetry_multiplicity
_atom_site_calc_flag
_atom_site_refinement_flags
Co2 Co 0.67872(3) 0.00868(3) 0.10508(5) 0.02972(16) Uani 1 1 d .
Co1 Co 0.49708(3) 0.32087(3) 0.16443(5) 0.03042(16) Uani 1 1 d .
F1 F 0.78943(14) 0.10939(12) 0.3799(2) 0.0400(7) Uani 1 1 d .
F5 F 0.66085(16) 0.16801(15) 0.4826(2) 0.0396(7) Uani 1 1 d .
F3 F 0.90718(13) 0.22627(14) 0.3800(2) 0.0417(7) Uani 1 1 d .
F2 F 0.81438(17) 0.20214(14) 0.5396(2) 0.0404(7) Uani 1 1 d .
F4 F 0.65793(15) 0.17009(15) 0.2863(2) 0.0386(7) Uani 1 1 d .
F9 F 0.69793(18) 0.31703(15) 0.5446(2) 0.0424(8) Uani 1 1 d .
F12 F 0.71924(16) 0.41550(13) 0.3872(2) 0.0444(8) Uani 1 1 d .
F11 F 0.84717(15) 0.35859(16) 0.2858(2) 0.0398(7) Uani 1 1 d .
F10 F 0.85107(17) 0.35484(14) 0.4818(2) 0.0423(8) Uani 1 1 d .
F8 F 0.60120(14) 0.29865(16) 0.3890(2) 0.0457(8) Uani 1 1 d .
F7 F 0.69370(15) 0.32372(16) 0.2283(2) 0.0400(7) Uani 1 1 d .
F6 F 0.80830(15) 0.20602(15) 0.2233(2) 0.0390(7) Uani 1 1 d .
B10 B 0.8080(3) 0.3142(3) 0.4386(4) 0.0315(12) Uani 1 1 d .
B7 B 0.7209(3) 0.2965(3) 0.2979(4) 0.0317(12) Uani 1 1 d .
B11 B 0.8059(3) 0.3161(3) 0.3290(4) 0.0327(13) Uani 1 1 d .
B2 B 0.7883(3) 0.2294(2) 0.4701(4) 0.0305(12) Uani 1 1 d .
B3 B 0.8395(3) 0.2422(2) 0.3813(4) 0.0308(11) Uani 1 1 d .
B6 B 0.7849(3) 0.2312(3) 0.2951(4) 0.0318(12) Uani 1 1 d .
B1 B 0.7735(2) 0.1784(2) 0.3821(5) 0.0320(12) Uani 1 1 d .
B5 B 0.7030(3) 0.2105(3) 0.4379(4) 0.0315(12) Uani 1 1 d .
B4 B 0.7007(3) 0.2122(3) 0.3296(4) 0.0318(12) Uani 1 1 d .
B12 B 0.7347(3) 0.3469(2) 0.3857(4) 0.0326(12) Uani 1 1 d .
B8 B 0.6701(3) 0.2832(3) 0.3867(4) 0.0317(12) Uani 1 1 d .
B9 B 0.7234(3) 0.2941(3) 0.4721(4) 0.0330(13) Uani 1 1 d .
C11 C 0.7624(3) 0.0662(4) 0.1093(7) 0.077(3) Uani 1 1 d .
H11 H 0.7653 0.1113 0.0883 0.093 Uiso 1 1 calc R
C1 C 0.4513(4) 0.2300(3) 0.1680(7) 0.078(3) Uani 1 1 d .
H1 H 0.4091 0.2211 0.1942 0.094 Uiso 1 1 calc R
C16 C 0.6044(3) 0.0628(3) 0.0494(5) 0.0571(19) Uani 1 1 d .
H16 H 0.6084 0.1074 0.0274 0.068 Uiso 1 1 calc R
C7 C 0.4370(3) 0.3902(3) 0.2206(5) 0.0508(17) Uani 1 1 d .
H7 H 0.3928 0.3827 0.2423 0.061 Uiso 1 1 calc R
C14 C 0.7642(3) -0.0465(4) 0.1195(6) 0.068(3) Uani 1 1 d .
H14 H 0.7687 -0.0936 0.1069 0.082 Uiso 1 1 calc R
C19 C 0.6045(3) -0.0527(3) 0.0623(5) 0.061(2) Uani 1 1 d .
H19 H 0.6085 -0.1001 0.0507 0.073 Uiso 1 1 calc R
C4 C 0.5629(3) 0.2429(3) 0.1467(5) 0.0529(18) Uani 1 1 d .
H4 H 0.6107 0.2446 0.1554 0.063 Uiso 1 1 calc R
C9 C 0.5523(3) 0.3993(3) 0.2083(5) 0.0503(17) Uani 1 1 d .
H9 H 0.5996 0.3991 0.2205 0.060 Uiso 1 1 calc R
C12 C 0.7453(3) 0.0484(4) 0.1865(5) 0.060(2) Uani 1 1 d .
H12 H 0.7345 0.0790 0.2291 0.072 Uiso 1 1 calc R
C13 C 0.7465(3) -0.0208(4) 0.1915(5) 0.059(2) Uani 1 1 d .
H13 H 0.7364 -0.0468 0.2384 0.071 Uiso 1 1 calc R
C6 C 0.4514(3) 0.4111(3) 0.1427(5) 0.060(2) Uani 1 1 d .
H6 H 0.4187 0.4200 0.1018 0.073 Uiso 1 1 calc R
C2 C 0.4601(4) 0.2502(3) 0.0867(6) 0.065(2) Uani 1 1 d .
H2 H 0.4253 0.2572 0.0477 0.078 Uiso 1 1 calc R
C17 C 0.5853(3) 0.0473(3) 0.1265(5) 0.063(2) Uani 1 1 d .
H17 H 0.5740 0.0795 0.1672 0.075 Uiso 1 1 calc R
C18 C 0.5851(3) -0.0239(3) 0.1359(5) 0.0566(19) Uani 1 1 d .
H18 H 0.5737 -0.0482 0.1837 0.068 Uiso 1 1 calc R
C8 C 0.4988(3) 0.3819(3) 0.2619(5) 0.0491(16) Uani 1 1 d .
H8 H 0.5038 0.3672 0.3162 0.059 Uiso 1 1 calc R
C3 C 0.5298(4) 0.2577(3) 0.0752(4) 0.0533(16) Uani 1 1 d .
H3 H 0.5513 0.2708 0.0262 0.064 Uiso 1 1 calc R
C10 C 0.5229(4) 0.4168(3) 0.1340(5) 0.0547(18) Uani 1 1 d .
H10 H 0.5467 0.4302 0.0867 0.066 Uiso 1 1 calc R
C20 C 0.6172(3) 0.0016(4) 0.0085(5) 0.0566(18) Uani 1 1 d .
H20 H 0.6319 -0.0025 -0.0459 0.068 Uiso 1 1 calc R
C5 C 0.5155(5) 0.2255(3) 0.2021(4) 0.062(2) Uani 1 1 d .
H5 H 0.5248 0.2123 0.2561 0.074 Uiso 1 1 calc R
C15 C 0.7748(4) 0.0063(7) 0.0675(5) 0.106(5) Uani 1 1 d .
H15 H 0.7881 0.0027 0.0126 0.127 Uiso 1 1 calc R
C22 C 0.6152(4) 0.0240(4) 0.3797(6) 0.068(2) Uani 1 1 d .
C21 C 0.5187(4) 0.1160(4) 0.3907(6) 0.068(2) Uani 1 1 d .
O1 O 0.5436(6) 0.0201(4) 0.4794(6) 0.055(2) Uani 0.50 1 d P
O2 O 0.5172(5) 0.0435(5) 0.2914(6) 0.053(2) Uani 0.50 1 d P
C23 C 0.5626(7) 0.0458(6) 0.4179(9) 0.047(3) Uani 0.50 1 d P
C24 C 0.5442(6) 0.0653(6) 0.3517(7) 0.038(2) Uani 0.50 1 d P

loop_
_atom_site_aniso_label
_atom_site_aniso_U_11
_atom_site_aniso_U_22
_atom_site_aniso_U_33
_atom_site_aniso_U_23
_atom_site_aniso_U_13
_atom_site_aniso_U_12
Co2 0.0269(3) 0.0255(2) 0.0368(4) -0.0022(4) 0.0072(3) -0.0014(2)
Co1 0.0316(3) 0.0218(2) 0.0379(4) 0.0089(3) -0.0005(3) 0.0009(2)
F1 0.0467(15) 0.0211(12) 0.052(2) -0.0071(13) -0.0128(16) 0.0075(10)
F5 0.0445(17) 0.0342(15) 0.040(2) 0.0070(13) -0.0011(15) -0.0036(12)
F3 0.0300(13) 0.0421(15) 0.053(2) -0.0117(16) -0.0079(15) 0.0072(11)
F2 0.0513(18) 0.0286(13) 0.041(2) 0.0003(13) -0.0147(15) -0.0006(12)
F4 0.0361(15) 0.0379(15) 0.042(2) -0.0005(13) -0.0101(14) -0.0055(12)
F9 0.0571(19) 0.0315(14) 0.038(2) -0.0067(13) 0.0121(16) 0.0043(13)
F12 0.0557(18) 0.0263(13) 0.051(2) 0.0038(14) 0.0112(17) 0.0114(12)
F11 0.0380(15) 0.0417(16) 0.040(2) 0.0032(14) 0.0065(14) -0.0050(12)
F10 0.0498(18) 0.0299(14) 0.047(2) -0.0116(14) -0.0034(16) -0.0065(13)
F8 0.0317(14) 0.0535(17) 0.052(2) 0.0108(17) 0.0059(16) 0.0138(12)
F7 0.0348(15) 0.0475(17) 0.038(2) 0.0090(15) -0.0018(14) 0.0038(12)
F6 0.0363(15) 0.0427(15) 0.038(2) -0.0154(14) 0.0026(13) 0.0032(12)
B10 0.033(2) 0.021(2) 0.041(4) -0.002(2) 0.001(2) -0.0003(17)
B7 0.028(2) 0.030(2) 0.037(4) 0.005(2) -0.001(2) 0.0069(19)
B11 0.027(2) 0.028(2) 0.043(4) -0.009(2) -0.002(2) 0.0015(18)
B2 0.033(3) 0.021(2) 0.037(4) -0.003(2) -0.004(2) 0.0019(18)
B3 0.034(2) 0.025(2) 0.034(3) -0.008(2) -0.003(2) 0.0050(18)
B6 0.026(2) 0.036(3) 0.033(4) -0.006(2) 0.000(2) 0.0076(19)
B1 0.026(2) 0.025(2) 0.045(4) -0.006(2) -0.008(2) 0.0048(16)
B5 0.025(2) 0.031(2) 0.039(4) -0.002(2) 0.002(2) 0.0013(19)
B4 0.029(2) 0.027(2) 0.039(4) -0.001(2) 0.001(2) -0.0007(19)
B12 0.035(2) 0.023(2) 0.041(4) 0.001(2) 0.004(2) 0.0052(17)
B8 0.031(2) 0.027(2) 0.037(4) 0.003(2) 0.002(2) 0.0073(17)
B9 0.040(3) 0.025(2) 0.034(4) -0.004(2) 0.008(2) 0.006(2)
C11 0.049(4) 0.061(4) 0.122(9) 0.053(5) -0.031(5) -0.026(3)
C1 0.072(5) 0.030(3) 0.133(8) -0.024(4) 0.063(6) -0.017(3)
C16 0.036(3) 0.043(3) 0.093(6) 0.013(3) -0.008(3) 0.006(2)
C7 0.035(3) 0.029(2) 0.088(6) -0.005(3) 0.010(3) 0.0031(19)
C14 0.045(3) 0.067(4) 0.092(8) -0.040(5) -0.030(4) 0.022(3)
C19 0.031(3) 0.036(3) 0.115(7) -0.019(3) -0.011(3) -0.003(2)
C4 0.053(3) 0.042(3) 0.064(5) -0.026(3) -0.007(3) 0.015(2)
C9 0.033(3) 0.032(3) 0.086(5) -0.006(3) -0.011(3) -0.0012(19)
C12 0.050(3) 0.061(4) 0.069(6) -0.031(4) -0.013(3) 0.003(3)
C13 0.042(3) 0.071(4) 0.065(6) 0.031(4) -0.010(3) -0.010(3)
C6 0.048(3) 0.029(2) 0.104(7) 0.015(3) -0.024(4) 0.005(2)
C2 0.057(4) 0.046(3) 0.092(7) -0.014(4) -0.036(4) 0.003(3)
C17 0.037(3) 0.052(3) 0.100(7) -0.027(4) 0.017(3) 0.007(2)
C18 0.031(3) 0.057(3) 0.082(6) 0.016(3) 0.012(3) -0.014(2)
C8 0.079(4) 0.024(2) 0.045(4) -0.006(2) 0.001(3) 0.002(2)
C3 0.079(4) 0.047(3) 0.034(4) 0.000(3) 0.017(3) -0.006(3)
C10 0.068(4) 0.028(2) 0.068(5) 0.016(2) 0.011(3) -0.005(3)
C20 0.031(3) 0.089(5) 0.050(5) -0.007(3) -0.004(3) -0.003(3)
C5 0.121(7) 0.032(3) 0.031(4) 0.004(2) 0.007(4) 0.026(3)
C15 0.030(3) 0.271(18) 0.018(5) -0.009(7) 0.005(3) 0.000(6)
C22 0.073(5) 0.064(4) 0.067(6) 0.019(4) -0.028(4) -0.013(3)
C21 0.066(4) 0.069(5) 0.070(6) 0.027(4) -0.011(4) -0.015(3)
O1 0.086(7) 0.038(4) 0.041(6) 0.006(4) 0.006(5) -0.013(4)
O2 0.059(5) 0.073(6) 0.028(6) -0.015(4) -0.007(4) -0.006(4)
C23 0.052(7) 0.045(6) 0.042(9) -0.005(5) -0.013(6) -0.015(5)
C24 0.047(6) 0.042(5) 0.025(7) 0.007(5) -0.002(5) -0.016(4)

loop_
_atom_type_symbol
_atom_type_description
_atom_type_scat_dispersion_real
_atom_type_scat_dispersion_imag
_atom_type_scat_source
C C 0.0033 0.0016 'International Tables Vol C Tables 4.2.6.8 and 6.1.1.4'
H H 0.0000 0.0000 'International Tables Vol C Tables 4.2.6.8 and 6.1.1.4'
B B 0.0013 0.0007 'International Tables Vol C Tables 4.2.6.8 and 6.1.1.4'
O O 0.0106 0.0060 'International Tables Vol C Tables 4.2.6.8 and 6.1.1.4'
F F 0.0171 0.0103 'International Tables Vol C Tables 4.2.6.8 and 6.1.1.4'
Co Co 0.3494 0.9721 'International Tables Vol C Tables 4.2.6.8 and 6.1.1.4'

loop_
_geom_angle_atom_site_label_1
_geom_angle_atom_site_label_2
_geom_angle_atom_site_label_3
_geom_angle
C15 Co2 C11 40.7(4)
C15 Co2 C14 39.9(4)
C11 Co2 C14 67.2(3)
C15 Co2 C20 108.5(3)
C11 Co2 C20 124.1(4)
C14 Co2 C20 124.0(3)
C15 Co2 C18 160.0(5)
C11 Co2 C18 157.4(4)
C14 Co2 C18 124.1(3)
C20 Co2 C18 68.5(3)
C15 Co2 C17 158.1(5)
C11 Co2 C17 122.1(3)
C14 Co2 C17 160.1(4)
C20 Co2 C17 67.7(3)
C18 Co2 C17 40.8(3)
C15 Co2 C19 124.1(4)
C11 Co2 C19 160.7(4)
C14 Co2 C19 108.8(3)
C20 Co2 C19 41.1(3)
C18 Co2 C19 40.6(3)
C17 Co2 C19 68.3(3)
C15 Co2 C16 123.5(4)
C11 Co2 C16 108.2(3)
C14 Co2 C16 159.5(4)
C20 Co2 C16 40.6(3)
C18 Co2 C16 68.0(3)
C17 Co2 C16 39.6(3)
C19 Co2 C16 68.5(3)
C15 Co2 C12 66.9(3)
C11 Co2 C12 39.8(4)
C14 Co2 C12 65.9(3)
C20 Co2 C12 160.2(3)
C18 Co2 C12 122.6(3)
C17 Co2 C12 108.9(3)
C19 Co2 C12 157.7(4)
C16 Co2 C12 124.4(3)
C15 Co2 C13 66.1(3)
C11 Co2 C13 66.3(3)
C14 Co2 C13 38.7(3)
C20 Co2 C13 158.8(3)
C18 Co2 C13 109.1(3)
C17 Co2 C13 125.1(4)
C19 Co2 C13 123.3(3)
C16 Co2 C13 159.8(3)
C12 Co2 C13 39.0(3)
C1 Co1 C5 40.5(4)
C1 Co1 C8 120.9(3)
C5 Co1 C8 107.5(3)
C1 Co1 C10 162.8(4)
C5 Co1 C10 154.8(3)
C8 Co1 C10 69.0(3)
C1 Co1 C6 126.0(3)
C5 Co1 C6 162.7(3)
C8 Co1 C6 68.3(3)
C10 Co1 C6 41.1(3)
C1 Co1 C9 155.7(4)
C5 Co1 C9 120.1(3)
C8 Co1 C9 41.2(3)
C10 Co1 C9 40.8(3)
C6 Co1 C9 68.6(3)
C1 Co1 C4 67.5(3)
C5 Co1 C4 39.2(3)
C8 Co1 C4 123.8(3)
C10 Co1 C4 120.6(3)
C6 Co1 C4 157.1(3)
C9 Co1 C4 106.6(2)
C1 Co1 C7 108.9(3)
C5 Co1 C7 126.0(3)
C8 Co1 C7 40.6(3)
C10 Co1 C7 68.6(3)
C6 Co1 C7 40.1(3)
C9 Co1 C7 68.6(3)
C4 Co1 C7 161.0(3)
C1 Co1 C2 41.2(4)
C5 Co1 C2 68.0(3)
C8 Co1 C2 157.5(3)
C10 Co1 C2 124.7(3)
C6 Co1 C2 109.1(3)
C9 Co1 C2 160.5(4)
C4 Co1 C2 67.6(3)
C7 Co1 C2 122.9(3)
C1 Co1 C3 67.7(3)
C5 Co1 C3 66.6(3)
C8 Co1 C3 160.4(3)
C10 Co1 C3 107.9(3)
C6 Co1 C3 123.0(3)
C9 Co1 C3 123.9(3)
C4 Co1 C3 39.9(3)
C7 Co1 C3 157.9(3)
C2 Co1 C3 40.0(3)
F10 B10 B2 121.6(5)
F10 B10 B9 122.6(5)
B2 B10 B9 60.3(3)
F10 B10 B12 122.9(4)
B2 B10 B12 107.5(4)
B9 B10 B12 59.4(3)
F10 B10 B3 121.2(4)
B2 B10 B3 60.1(3)
B9 B10 B3 107.9(4)
B12 B10 B3 107.1(4)
F10 B10 B11 121.8(5)
B2 B10 B11 107.9(4)
B9 B10 B11 107.0(4)
B12 B10 B11 59.2(3)
B3 B10 B11 59.9(3)
F7 B7 B4 121.4(5)
F7 B7 B12 121.9(4)
B4 B7 B12 107.9(4)
F7 B7 B11 121.3(5)
B4 B7 B11 108.8(4)
B12 B7 B11 60.2(3)
F7 B7 B6 121.7(5)
B4 B7 B6 60.1(3)
B12 B7 B6 108.1(4)
B11 B7 B6 60.5(3)
F7 B7 B8 121.9(4)
B4 B7 B8 59.9(3)
B12 B7 B8 59.6(3)
B11 B7 B8 108.2(4)
B6 B7 B8 107.8(4)
F11 B11 B7 122.3(5)
F11 B11 B12 122.3(4)
B7 B11 B12 59.7(3)
F11 B11 B6 122.3(5)
B7 B11 B6 59.9(3)
B12 B11 B6 107.3(4)
F11 B11 B3 121.5(4)
B7 B11 B3 107.8(4)
B12 B11 B3 107.6(5)
B6 B11 B3 59.7(3)
F11 B11 B10 121.6(4)
B7 B11 B10 107.8(4)
B12 B11 B10 59.9(4)
B6 B11 B10 107.3(4)
B3 B11 B10 59.8(3)
F2 B2 B10 121.9(4)
F2 B2 B1 121.9(4)
B10 B2 B1 108.4(4)
F2 B2 B5 121.2(5)
B10 B2 B5 107.9(4)
B1 B2 B5 59.4(3)
F2 B2 B9 121.6(5)
B10 B2 B9 60.1(3)
B1 B2 B9 107.1(4)
B5 B2 B9 59.4(3)
F2 B2 B3 122.3(4)
B10 B2 B3 60.7(3)
B1 B2 B3 60.1(3)
B5 B2 B3 107.8(4)
B9 B2 B3 108.2(4)
F3 B3 B6 122.6(5)
F3 B3 B1 122.8(4)
B6 B3 B1 59.7(3)
F3 B3 B2 121.6(5)
B6 B3 B2 107.5(4)
B1 B3 B2 59.7(3)
F3 B3 B10 121.3(4)
B6 B3 B10 107.9(4)
B1 B3 B10 106.9(4)
B2 B3 B10 59.2(3)
F3 B3 B11 122.0(5)
B6 B3 B11 59.9(3)
B1 B3 B11 107.3(4)
B2 B3 B11 107.4(4)
B10 B3 B11 60.3(3)
F6 B6 B4 120.9(4)
F6 B6 B1 122.4(4)
B4 B6 B1 60.4(3)
F6 B6 B7 121.0(5)
B4 B6 B7 59.5(3)
B1 B6 B7 107.7(4)
F6 B6 B3 122.3(4)
B4 B6 B3 108.7(5)
B1 B6 B3 60.2(3)
B7 B6 B3 108.1(4)
F6 B6 B11 121.8(5)
B4 B6 B11 107.6(4)
B1 B6 B11 108.1(4)
B7 B6 B11 59.5(3)
B3 B6 B11 60.4(3)
F1 B1 B5 122.3(5)
F1 B1 B6 120.8(5)
B5 B1 B6 108.2(4)
F1 B1 B2 121.9(5)
B5 B1 B2 60.3(3)
B6 B1 B2 108.3(4)
F1 B1 B4 121.6(4)
B5 B1 B4 60.3(3)
B6 B1 B4 59.7(3)
B2 B1 B4 108.5(4)
F1 B1 B3 120.9(4)
B5 B1 B3 108.6(4)
B6 B1 B3 60.2(3)
B2 B1 B3 60.2(3)
B4 B1 B3 108.2(4)
F5 B5 B1 122.0(4)
F5 B5 B9 121.0(5)
B1 B5 B9 108.5(4)
F5 B5 B8 121.2(4)
B1 B5 B8 108.5(5)
B9 B5 B8 59.8(3)
F5 B5 B2 121.3(5)
B1 B5 B2 60.2(3)
B9 B5 B2 60.3(3)
B8 B5 B2 108.4(4)
F5 B5 B4 122.0(5)
B1 B5 B4 60.4(4)
B9 B5 B4 107.9(4)
B8 B5 B4 59.9(4)
B2 B5 B4 108.5(4)
F4 B4 B7 122.5(5)
F4 B4 B8 122.6(4)
B7 B4 B8 60.6(3)
F4 B4 B6 121.3(5)
B7 B4 B6 60.4(3)
B8 B4 B6 108.6(4)
F4 B4 B5 121.7(5)
B7 B4 B5 107.9(4)
B8 B4 B5 59.6(3)
B6 B4 B5 107.5(4)
F4 B4 B1 121.0(4)
B7 B4 B1 107.9(4)
B8 B4 B1 107.2(4)
B6 B4 B1 59.9(3)
B5 B4 B1 59.3(4)
F12 B12 B8 121.9(4)
F12 B12 B7 121.6(5)
B8 B12 B7 60.7(3)
F12 B12 B9 121.6(5)
B8 B12 B9 59.8(3)
B7 B12 B9 108.5(4)
F12 B12 B11 120.7(4)
B8 B12 B11 108.9(4)
B7 B12 B11 60.1(3)
B9 B12 B11 108.9(4)
F12 B12 B10 120.8(4)
B8 B12 B10 108.3(4)
B7 B12 B10 108.8(4)
B9 B12 B10 60.0(3)
B11 B12 B10 60.9(3)
F8 B8 B9 121.8(5)
F8 B8 B12 122.8(4)
B9 B8 B12 60.2(3)
F8 B8 B5 121.1(4)
B9 B8 B5 60.1(3)
B12 B8 B5 107.9(4)
F8 B8 B4 120.8(5)
B9 B8 B4 108.6(4)
B12 B8 B4 107.6(4)
B5 B8 B4 60.5(3)
F8 B8 B7 122.1(5)
B9 B8 B7 108.1(4)
B12 B8 B7 59.7(3)
B5 B8 B7 107.8(4)
B4 B8 B7 59.5(3)
F9 B9 B8 121.5(4)
F9 B9 B5 119.8(4)
B8 B9 B5 60.1(3)
F9 B9 B12 123.9(4)
B8 B9 B12 60.0(3)
B5 B9 B12 107.8(4)
F9 B9 B10 122.3(5)
B8 B9 B10 109.0(5)
B5 B9 B10 108.2(4)
B12 B9 B10 60.6(3)
F9 B9 B2 120.2(5)
B8 B9 B2 108.6(4)
B5 B9 B2 60.3(3)
B12 B9 B2 107.9(4)
B10 B9 B2 59.6(3)
C12 C11 C15 107.1(7)
C12 C11 Co2 71.7(4)
C15 C11 Co2 69.3(4)
C12 C11 H11 126.4
C15 C11 H11 126.4
Co2 C11 H11 124.2
C5 C1 C2 107.2(6)
C5 C1 Co1 70.0(4)
C2 C1 Co1 70.6(4)
C5 C1 H1 126.4
C2 C1 H1 126.4
Co1 C1 H1 124.6
C17 C16 C20 108.2(6)
C17 C16 Co2 69.8(4)
C20 C16 Co2 69.2(4)
C17 C16 H16 125.9
C20 C16 H16 125.9
Co2 C16 H16 126.7
C6 C7 C8 108.4(5)
C6 C7 Co1 69.5(4)
C8 C7 Co1 69.2(3)
C6 C7 H7 125.8
C8 C7 H7 125.8
Co1 C7 H7 127.0
C13 C14 C15 108.5(7)
C13 C14 Co2 71.8(4)
C15 C14 Co2 69.0(4)
C13 C14 H14 125.8
C15 C14 H14 125.8
Co2 C14 H14 125.0
C18 C19 C20 107.2(5)
C18 C19 Co2 69.4(3)
C20 C19 Co2 69.2(4)
C18 C19 H19 126.4
C20 C19 H19 126.4
Co2 C19 H19 126.5
C5 C4 C3 108.3(6)
C5 C4 Co1 69.7(3)
C3 C4 Co1 70.5(4)
C5 C4 H4 125.8
C3 C4 H4 125.8
Co1 C4 H4 125.5
C10 C9 C8 107.9(5)
C10 C9 Co1 69.5(3)
C8 C9 Co1 69.2(3)
C10 C9 H9 126.1
C8 C9 H9 126.1
Co1 C9 H9 126.8
C13 C12 C11 107.9(7)
C13 C12 Co2 70.7(4)
C11 C12 Co2 68.5(4)
C13 C12 H12 126.1
C11 C12 H12 126.1
Co2 C12 H12 126.3
C14 C13 C12 109.0(7)
C14 C13 Co2 69.5(4)
C12 C13 Co2 70.3(4)
C14 C13 H13 125.5
C12 C13 H13 125.5
Co2 C13 H13 126.3
C7 C6 C10 108.7(6)
C7 C6 Co1 70.4(3)
C10 C6 Co1 69.4(3)
C7 C6 H6 125.7
C10 C6 H6 125.7
Co1 C6 H6 126.2
C3 C2 C1 106.3(6)
C3 C2 Co1 70.3(4)
C1 C2 Co1 68.2(4)
C3 C2 H2 126.8
C1 C2 H2 126.8
Co1 C2 H2 126.2
C16 C17 C18 109.0(6)
C16 C17 Co2 70.6(3)
C18 C17 Co2 69.5(3)
C16 C17 H17 125.5
C18 C17 H17 125.5
Co2 C17 H17 126.0
C19 C18 C17 107.7(6)
C19 C18 Co2 69.9(3)
C17 C18 Co2 69.7(3)
C19 C18 H18 126.2
C17 C18 H18 126.2
Co2 C18 H18 125.8
C7 C8 C9 107.7(7)
C7 C8 Co1 70.2(4)
C9 C8 Co1 69.5(4)
C7 C8 H8 126.1
C9 C8 H8 126.1
Co1 C8 H8 125.7
C4 C3 C2 108.8(6)
C4 C3 Co1 69.6(4)
C2 C3 Co1 69.7(4)
C4 C3 H3 125.6
C2 C3 H3 125.6
Co1 C3 H3 126.7
C9 C10 C6 107.3(6)
C9 C10 Co1 69.7(3)
C6 C10 Co1 69.5(3)
C9 C10 H10 126.3
C6 C10 H10 126.3
Co1 C10 H10 126.0
C16 C20 C19 107.9(7)
C16 C20 Co2 70.3(4)
C19 C20 Co2 69.8(4)
C16 C20 H20 126.0
C19 C20 H20 126.0
Co2 C20 H20 125.5
C4 C5 C1 109.4(7)
C4 C5 Co1 71.1(4)
C1 C5 Co1 69.5(4)
C4 C5 H5 125.3
C1 C5 H5 125.3
Co1 C5 H5 125.7
C14 C15 C11 107.5(8)
C14 C15 Co2 71.0(4)
C11 C15 Co2 70.0(4)
C14 C15 H15 126.3
C11 C15 H15 126.3
Co2 C15 H15 124.4
C23 C22 C24 46.2(7)
C24 C21 C23 46.0(7)
O1 C23 C24 143.8(14)
O1 C23 C22 122.1(13)
C24 C23 C22 84.2(11)
O1 C23 C21 114.2(12)
C24 C23 C21 49.5(8)
C22 C23 C21 123.5(11)
O2 C24 C23 140.0(12)
O2 C24 C21 121.2(12)
C23 C24 C21 84.5(10)
O2 C24 C22 115.0(10)
C23 C24 C22 49.6(9)
C21 C24 C22 123.8(10)

loop_
_geom_bond_atom_site_label_1
_geom_bond_atom_site_label_2
_geom_bond_distance
Co2 C15 1.984(7)
Co2 C11 1.992(6)
Co2 C14 2.009(6)
Co2 C20 2.009(7)
Co2 C18 2.010(5)
Co2 C17 2.013(6)
Co2 C19 2.016(6)
Co2 C16 2.023(6)
Co2 C12 2.033(6)
Co2 C13 2.038(7)
Co1 C1 1.995(6)
Co1 C5 2.002(6)
Co1 C8 2.011(7)
Co1 C10 2.011(6)
Co1 C6 2.013(5)
Co1 C9 2.014(6)
Co1 C4 2.021(5)
Co1 C7 2.024(6)
Co1 C2 2.026(7)
Co1 C3 2.033(7)
F1 B1 1.388(5)
F5 B5 1.388(7)
F3 B3 1.363(6)
F2 B2 1.370(7)
F4 B4 1.378(6)
F9 B9 1.379(7)
F12 B12 1.378(5)
F11 B11 1.364(7)
F10 B10 1.364(7)
F8 B8 1.385(6)
F7 B7 1.379(7)
F6 B6 1.368(7)
B10 B2 1.783(7)
B10 B9 1.792(8)
B10 B12 1.801(8)
B10 B3 1.810(8)
B10 B11 1.818(9)
B7 B4 1.777(8)
B7 B12 1.779(9)
B7 B11 1.786(8)
B7 B6 1.792(7)
B7 B8 1.797(9)
B11 B12 1.787(8)
B11 B6 1.804(8)
B11 B3 1.812(8)
B2 B1 1.791(9)
B2 B5 1.793(8)
B2 B9 1.795(8)
B2 B3 1.800(9)
B3 B6 1.799(9)
B3 B1 1.799(7)
B6 B4 1.787(8)
B6 B1 1.790(10)
B1 B5 1.777(8)
B1 B4 1.798(8)
B5 B9 1.778(8)
B5 B8 1.778(8)
B5 B4 1.796(9)
B4 B8 1.785(8)
B12 B8 1.778(7)
B12 B9 1.781(9)
B8 B9 1.773(9)
C11 C12 1.370(12)
C11 C15 1.383(13)
C11 H11 0.9500
C1 C5 1.383(12)
C1 C2 1.416(13)
C1 H1 0.9500
C16 C17 1.367(11)
C16 C20 1.398(10)
C16 H16 0.9500
C7 C6 1.384(10)
C7 C8 1.400(9)
C7 H7 0.9500
C14 C13 1.341(11)
C14 C15 1.363(14)
C14 H14 0.9500
C19 C18 1.397(10)
C19 C20 1.411(11)
C19 H19 0.9500
C4 C5 1.349(10)
C4 C3 1.382(10)
C4 H4 0.9500
C9 C10 1.402(10)
C9 C8 1.417(9)
C9 H9 0.9500
C12 C13 1.358(10)
C12 H12 0.9500
C13 H13 0.9500
C6 C10 1.414(9)
C6 H6 0.9500
C2 C3 1.387(11)
C2 H2 0.9500
C17 C18 1.403(9)
C17 H17 0.9500
C18 H18 0.9500
C8 H8 0.9500
C3 H3 0.9500
C10 H10 0.9500
C20 H20 0.9500
C5 H5 0.9500
C15 H15 0.9500
C22 C23 1.282(16)
C22 C24 1.675(14)
C21 C24 1.286(15)
C21 C23 1.684(15)
O1 C23 1.197(16)
O2 C24 1.209(14)
C23 C24 1.216(16)
